data_2007181
loop_
_publ_author_name
'P\`epe, G\'erard'
'Jean-Claude Wallet'
'Amar Habsaoui'
'Emile M. Gaydou'

_publ_section_title
;
 <i>p</i>-Toluidinium 2'-Hydroxy-3'-methoxy-5'-flavonesulfonate Hydrate
;
_journal_issue 4
_journal_name_full 'Acta Crystallographica Section C'
_journal_page_first 525
_journal_page_last 527
_journal_paper_doi 10.1107/S0108270197015631
_journal_volume 54
_journal_year 1998
_chemical_formula_iupac 'C7 H10 N + , C16 H11 O7 S - , H2 O'
_chemical_formula_moiety 'C16 H11 O7 S, C7 H10 N, H2 O'
_chemical_formula_sum 'C23 H23 N O8 S'
_chemical_formula_weight 473.48
_chemical_melting_point 252
_chemical_name_systematic
;
 ?
;
_symmetry_cell_setting monoclinic
_symmetry_space_group_name_Hall '-P 2yab'
_symmetry_space_group_name_H-M 'P 1 21/a 1'
_audit_creation_method SHELXL
_cell_angle_alpha 90.00
_cell_angle_beta 98.14(2)
_cell_angle_gamma 90.00
_cell_formula_units_Z 4
_cell_length_a 8.5460(10)
_cell_length_b 17.865(2)
_cell_length_c 15.044(2)
_cell_measurement_reflns_used 25
_cell_measurement_temperature 293(2)
_cell_measurement_theta_max 14
_cell_measurement_theta_min 8
_cell_volume 2273.7(5)
_computing_cell_refinement 'Enraf-Nonius (1977) CAD-4 software'
_computing_data_collection 'Enraf-Nonius (1977) CAD-4 software'
_computing_data_reduction 'DATARED (P\`epe, 1979)'
_computing_molecular_graphics 'ORTEPII (Johnson, 1976)'
_computing_publication_material SHELXL93
_computing_structure_refinement 'SHELXL93 (Sheldrick, 1993)'
_computing_structure_solution 'SHELXS86 (Sheldrick, 1985)'
_diffrn_ambient_temperature 293(2)
_diffrn_measurement_device 'Nonius CAD4 diffractometer'
_diffrn_measurement_method \w/2\q
_diffrn_radiation_monochromator graphite
_diffrn_radiation_source 'fine-focus sealed tube'
_diffrn_radiation_type 'MoK\a '
_diffrn_radiation_wavelength 0.71073
_diffrn_reflns_av_R_equivalents 0.0000
_diffrn_reflns_av_sigmaI/netI 0.0405
_diffrn_reflns_limit_h_max 12
_diffrn_reflns_limit_h_min -12
_diffrn_reflns_limit_k_max 24
_diffrn_reflns_limit_k_min 0
_diffrn_reflns_limit_l_max 21
_diffrn_reflns_limit_l_min 0
_diffrn_reflns_number 5071
_diffrn_reflns_theta_max 29.93
_diffrn_reflns_theta_min 1.36
_diffrn_standards_decay_% 0
_diffrn_standards_interval_time 60
_diffrn_standards_number 2
_exptl_absorpt_coefficient_mu 0.192
_exptl_absorpt_correction_type none
_exptl_crystal_colour colourless
_exptl_crystal_density_diffrn 1.38
_exptl_crystal_density_meas 1.36(2)
_exptl_crystal_density_method 'flotation in benzene-chloroform'
_exptl_crystal_description 'prismatic needle'
_exptl_crystal_F_000 992
_exptl_crystal_size_max 0.43
_exptl_crystal_size_mid 0.32
_exptl_crystal_size_min 0.26
_refine_diff_density_max 0.229
_refine_diff_density_min -0.236
_refine_ls_extinction_method none
_refine_ls_goodness_of_fit_all 1.003
_refine_ls_goodness_of_fit_obs 1.194
_refine_ls_hydrogen_treatment refxyz
_refine_special_details
;
H atoms refined with U=1.2U~eq~ of the
connected atom, with a length
restraint of 1.00 +- 0.05 \%A.
;
_refine_ls_matrix_type full
_refine_ls_number_parameters 358
_refine_ls_number_reflns 5071
_refine_ls_number_restraints 0
_refine_ls_restrained_S_all 1.003
_refine_ls_restrained_S_obs 1.194
_refine_ls_R_factor_all 0.0451
_refine_ls_R_factor_obs .0430
_refine_ls_shift/esd_max 0.001
_refine_ls_shift/esd_mean 0.000
_refine_ls_structure_factor_coef Fsqd
_refine_ls_weighting_details 'w = 1/[\s^2^(Fo^2^)+(0.0345P)^2^] where P=(Fo^2^+2Fc^2^)/3'
_refine_ls_weighting_scheme calc
_refine_ls_wR_factor_all 0.0880
_refine_ls_wR_factor_obs .0876
_reflns_number_observed 3645
_reflns_number_total 5071
_reflns_observed_criterion >2sigma(I)
_cod_data_source_file ln1030.cif
_cod_data_source_block global

loop_
_cod_changelog_entry_id
_cod_changelog_entry_author
_cod_changelog_entry_date
_cod_changelog_entry_text
1 'cif_fix_enum 1527 2010-12-29 10:47:43Z saulius' 2011-09-17T23:27:16+03:00
;
The following automatic conversions were performed:
'_symmetry_cell_setting' value 'monoclinic ' changed to 'monoclinic'
according to '/home/saulius/struct/CIF-dictionaries/cif_core.dic'
dictionary named 'cif_core.dic' version 2.4.1 from
2010-06-29.

'_geom_bond_publ_flag' value 'Y' changed to 'y' according to
'/home/saulius/struct/CIF-dictionaries/cif_core.dic' dictionary named
'cif_core.dic' version 2.4.1 from 2010-06-29 (13 times).

Automatic conversion script
Id: cif_fix_enum 1527 2010-12-29 10:47:43Z saulius
;
2 'cif_fix_values 1715 2011-07-08 13:25:40Z adriana' 2012-02-03T19:16:24+02:00
;
The following automatic conversions were performed:

'_symmetry_cell_setting' value 'monoclinic ' changed to 'monoclinic'
according to /home/saulius/struct/CIF-dictionaries/cif_core.dic
dictionary named 'cif_core.dic' version 2.4.1 from 2010-06-29.

Automatic conversion script
Id: cif_fix_values 1715 2011-07-08 13:25:40Z adriana
;
3 'cif_fix_values 3143 2015-03-26 13:38:13Z robertas' 2015-04-02T14:22:18+03:00
;
The following automatic conversions were performed:

'_refine_ls_weighting_scheme' value 'calc w =
1/[\s^2^(Fo^2^)+(0.0345P)^2^] where P=(Fo^2^+2Fc^2^)/3' was changed
to 'calc'. New tag '_refine_ls_weighting_details' was created. The
value of the new tag was set to 'w = 1/[\s^2^(Fo^2^)+(0.0345P)^2^]
where P=(Fo^2^+2Fc^2^)/3'.

Automatic conversion script
Id: cif_fix_values 3143 2015-03-26 13:38:13Z robertas
;
4 'Saulius Gra\<zulis' 2023-02-24T13:46:50+02:00
;Converting _cod_depositor_comments to the _cod_changelog_entry_... loop.
;
5 'Steef Boerrigter' 2023-02-22T10:07:00+02:00
;Corrected space group operators.
The fourth operator did not have inversion symmetry
'x-1/2, -y-1/2, z'  --> '-x+1/2, y+1/2, -z'
;
6 'Saulius Gra\<zulis' 2023-02-24T13:55:09+02:00
;The '_refine_ls_hydrogen_treatment' data value was set to 'refxyz' and
the old authors' text was transferred to the '_refine_special_details'
data item.
;
7 'Saulius Gra\<zulis' 2023-02-24T15:40:52+02:00
;Changing the '..._site_symmetry_...' data item values to
question marks, indicating that they are not know. This is
necessary since the symmetry operators have been updated
and we do not know what operators were meant by the original
CIF
;

_cod_original_sg_symbol_H-M 'P 21/a '
_cod_database_code 2007181

loop_
_symmetry_equiv_pos_as_xyz
'x, y, z'
'x+1/2, -y+1/2, z'
'-x, -y, -z'
'-x+1/2, y+1/2, -z'

loop_
_atom_site_aniso_label
_atom_site_aniso_U_11
_atom_site_aniso_U_22
_atom_site_aniso_U_33
_atom_site_aniso_U_12
_atom_site_aniso_U_13
_atom_site_aniso_U_23
C1 .0471(11) .0580(12) .0421(10) -.0137(9) .0002(8) .0040(9)
C2 .0382(10) .0489(11) .0596(12) -.0128(9) .0049(9) .0000(9)
C3 .0520(11) .0377(10) .0461(10) -.0067(8) .0176(9) -.0020(8)
C4 .0438(10) .0435(10) .0325(8) -.0039(8) .0094(7) .0017(7)
C5 .0365(9) .0310(8) .0343(8) .0012(7) .0023(7) .0001(6)
C6 .0370(9) .0406(9) .0349(8) -.0068(7) .0025(7) -.0010(7)
C7 .0469(11) .0686(14) .0360(9) -.0141(10) .0011(8) .0107(9)
C8 .0422(10) .0578(12) .0362(9) -.0152(9) -.0047(7) .0100(8)
C9 .0394(9) .0368(9) .0319(8) -.0017(7) .0049(7) .0013(6)
O10 .0357(6) .0487(7) .0289(5) -.0044(5) .0030(4) .0071(5)
O11 .0626(10) .1198(15) .0321(7) -.0045(9) .0042(6) .0045(8)
C12 .0353(8) .0371(9) .0269(7) .0024(7) .0037(6) .0029(6)
C13 .0384(9) .0449(10) .0310(8) -.0066(8) .0059(7) .0088(7)
C14 .0379(9) .0333(8) .0257(7) -.0003(7) -.0012(6) .0051(6)
C15 .0397(9) .0361(9) .0308(8) -.0010(7) -.0048(7) .0007(7)
C16 .0362(9) .0449(10) .0296(8) -.0057(7) .0033(6) -.0001(7)
C17 .0381(9) .0382(9) .0269(7) .0029(7) -.0007(6) .0050(6)
O18 .0433(7) .0644(9) .0263(6) -.0180(6) -.0013(5) .0141(6)
O19 .0528(8) .0694(10) .0366(6) -.0261(7) -.0016(6) .0156(6)
C20 .0493(12) .0600(14) .0593(13) -.0156(11) .0084(10) .0045(11)
S21 .0463(2) .0459(2) .0289(2) -.0069(2) -.0035(2) .0100(2)
O22 .0599(8) .0363(7) .0428(7) .0046(6) .0019(6) .0111(5)
O23 .1045(13) .0489(8) .0336(7) .0029(8) .0169(7) .0024(6)
O24 .0548(9) .1143(14) .0453(8) .0057(9) .0162(7) .0043(9)
C25 .110(2) .0450(12) .0619(14) .0105(14) -.0069(14) .0032(11)
C26 .113(2) .0559(15) .067(2) .0086(15) -.022(2) .0109(13)
C27 .073(2) .071(2) .0480(12) -.0150(13) -.0001(11) .0010(11)
C28 .113(2) .068(2) .0481(13) .025(2) .0063(13) -.0062(11)
C29 .092(2) .0527(13) .0521(12) .0132(13) .0081(12) .0004(10)
C30 .0478(11) .0453(11) .0444(10) -.0106(9) .0062(8) -.0009(8)
N31 .0460(10) .0468(10) .0492(9) -.0103(8) .0081(7) -.0050(8)
C32 .156(3) .102(2) .0528(15) -.015(2) -.004(2) .009(2)
O33 .0644(11) .0546(10) .0953(13) .0039(9) .0078(9) .0064(9)

loop_
_atom_site_label
_atom_site_fract_x
_atom_site_fract_y
_atom_site_fract_z
_atom_site_U_iso_or_equiv
_atom_site_thermal_displace_type
_atom_site_calc_flag
_atom_site_refinement_flags
_atom_site_occupancy
_atom_site_disorder_group
_atom_site_type_symbol
C1 1.0356(2) .15424(12) .90074(14) .0497(5) Uani d . 1 . C
C2 1.1161(2) .19027(12) .84051(14) .0491(5) Uani d . 1 . C
C3 1.0395(2) .20339(10) .75329(13) .0442(4) Uani d . 1 . C
C4 .8885(2) .18032(10) .72682(12) .0396(4) Uani d . 1 . C
C5 .8089(2) .14351(9) .78877(11) .0342(3) Uani d . 1 . C
C6 .8803(2) .13095(10) .87656(11) .0378(4) Uani d . 1 . C
C7 .7862(2) .09397(12) .93818(12) .0510(5) Uani d . 1 . C
C8 .6299(2) .07191(11) .90246(12) .0464(5) Uani d . 1 . C
C9 .5689(2) .08604(10) .81560(11) .0361(4) Uani d . 1 . C
O10 .65774(13) .12155(7) .75943(7) .0379(3) Uani d . 1 . O
O11 .8461(2) .08226(11) 1.01697(9) .0717(5) Uani d . 1 . O
C12 .4120(2) .06758(9) .76751(10) .0332(3) Uani d . 1 . C
C13 .3702(2) .09349(10) .67906(11) .0380(4) Uani d . 1 . C
C14 .2270(2) .07632(9) .63145(10) .0329(3) Uani d . 1 . C
C15 .1176(2) .03144(9) .66723(11) .0365(4) Uani d . 1 . C
C16 .1547(2) .00685(10) .75438(11) .0370(4) Uani d . 1 . C
C17 .3002(2) .02516(10) .80549(10) .0349(4) Uani d . 1 . C
O18 .33187(15) .00178(8) .89134(7) .0453(3) Uani d . 1 . O
O19 .0598(2) -.03618(8) .79902(8) .0537(4) Uani d . 1 . O
C20 -.0947(3) -.05428(15) .7561(2) .0561(5) Uani d . 1 . C
S21 .18388(6) .11202(3) .52093(3) .04118(12) Uani d . 1 . S
O22 .2341(2) .19090(7) .52664(8) .0469(3) Uani d . 1 . O
O23 .2796(2) .07064(8) .46562(9) .0617(4) Uani d . 1 . O
O24 .0169(2) .10522(11) .49394(10) .0706(5) Uani d . 1 . O
C25 .4292(4) .26414(14) .3105(2) .0741(8) Uani d . 1 . C
C26 .3998(4) .2658(2) .2181(2) .0822(9) Uani d . 1 . C
C27 .4318(3) .20442(15) .16793(15) .0650(6) Uani d . 1 . C
C28 .4845(4) .1406(2) .2123(2) .0768(8) Uani d . 1 . C
C29 .5154(3) .13832(14) .3050(2) .0660(6) Uani d . 1 . C
C30 .4861(2) .20075(11) .35283(13) .0458(4) Uani d . 1 . C
N31 .5183(2) .19901(10) .45163(11) .0472(4) Uani d . 1 . N
C32 .4011(5) .2065(2) .0654(2) .1054(11) Uani d . 1 . C
O33 .7091(2) .08657(10) .52618(13) .0718(5) Uani d . 1 . O
H1 1.075(3) .1381(12) .9586(15) .059 Uiso d . 1 . H
H2 1.230(3) .2048(12) .8556(14) .058 Uiso d . 1 . H
H3 1.109(2) .2254(11) .7115(13) .053 Uiso d . 1 . H
H4 .837(2) .1891(11) .6668(14) .048 Uiso d . 1 . H
H8 .550(2) .0455(12) .9416(14) .056 Uiso d . 1 . H
H13 .446(2) .1163(11) .6497(13) .046 Uiso d . 1 . H
H15 .006(2) .0206(10) .6324(13) .044 Uiso d . 1 . H
H18 .251(3) -.0270(12) .9080(14) .055 Uiso d . 1 . H
H201 -.157(3) -.0051(14) .7332(15) .066 Uiso d . 1 . H
H202 -.094(3) -.0879(13) .7018(16) .066 Uiso d . 1 . H
H203 -.146(3) -.0794(13) .8007(16) .066 Uiso d . 1 . H
H25 .397(3) .3099(16) .3503(18) .089 Uiso d . 1 . H
H26 .364(3) .3161(17) .1909(19) .102 Uiso d . 1 . H
H28 .518(3) .1005(16) .1729(19) .091 Uiso d . 1 . H
H29 .552(3) .0906(15) .3348(17) .078 Uiso d . 1 . H
H311 .589(3) .2410(13) .4780(14) .058 Uiso d . 1 . H
H312 .408(3) .1976(12) .4712(14) .058 Uiso d . 1 . H
H313 .584(3) .1570(13) .4682(15) .058 Uiso d . 1 . H
H321 .4826 .1811 .0399 .120 Uiso d . 1 . H
H322 .2941 .1796 .0467 .120 Uiso d . 1 . H
H323 .3850 .2589 .0421 .120 Uiso d . 1 . H
H331 .695(3) .0356(17) .5322(18) .085 Uiso d . 1 . H
H332 .816(4) .0911(15) .5127(18) .085 Uiso d . 1 . H

loop_
_atom_type_symbol
_atom_type_description
_atom_type_scat_dispersion_real
_atom_type_scat_dispersion_imag
_atom_type_scat_source
H H 0.0000 0.0000 'International Tables Vol C Tables 4.2.6.8 and 6.1.1.4'
C C 0.0033 0.0016 'International Tables Vol C Tables 4.2.6.8 and 6.1.1.4'
N N 0.0061 0.0033 'International Tables Vol C Tables 4.2.6.8 and 6.1.1.4'
O O 0.0106 0.0060 'International Tables Vol C Tables 4.2.6.8 and 6.1.1.4'
S S 0.1246 0.1234 'International Tables Vol C Tables 4.2.6.8 and 6.1.1.4'

loop_
_geom_angle_atom_site_label_1
_geom_angle_atom_site_label_2
_geom_angle_atom_site_label_3
_geom_angle
_geom_angle_publ_flag
C2 C1 C6 121.1(2) ?
C1 C2 C3 119.0(2) ?
C4 C3 C2 121.5(2) ?
C3 C4 C5 118.7(2) ?
O10 C5 C4 116.70(14) ?
O10 C5 C6 121.93(15) ?
C4 C5 C6 121.4(2) ?
C1 C6 C5 118.3(2) ?
C1 C6 C7 123.9(2) ?
C5 C6 C7 117.8(2) ?
O11 C7 C8 123.6(2) y
O11 C7 C6 119.3(2) y
C8 C7 C6 117.1(2) ?
C9 C8 C7 121.5(2) ?
C8 C9 O10 120.5(2) ?
C8 C9 C12 129.1(2) ?
O10 C9 C12 110.34(13) ?
C5 O10 C9 121.12(12) y
C13 C12 C17 117.84(15) ?
C13 C12 C9 118.95(15) ?
C17 C12 C9 123.20(14) ?
C14 C13 C12 120.8(2) ?
C13 C14 C15 121.82(14) ?
C13 C14 S21 117.69(13) ?
C15 C14 S21 120.48(12) ?
C16 C15 C14 118.3(2) ?
O19 C16 C15 125.25(15) ?
O19 C16 C17 113.86(14) ?
C15 C16 C17 120.9(2) ?
O18 C17 C16 119.6(2) ?
O18 C17 C12 120.10(10) ?
C16 C17 C12 120.30(10) ?
C16 O19 C20 118.94(15) ?
O24 S21 O23 114.50(10) y
O24 S21 O22 111.60(10) y
O23 S21 O22 109.80(10) y
O24 S21 C14 107.60(10) y
O23 S21 C14 107.20(10) y
O22 S21 C14 105.70(10) y
C30 C25 C26 119.6(2) ?
C25 C26 C27 120.9(2) ?
C28 C27 C26 118.2(2) ?
C28 C27 C32 120.8(3) ?
C26 C27 C32 120.9(3) ?
C27 C28 C29 121.4(2) ?
C30 C29 C28 118.9(2) ?
C25 C30 C29 120.9(2) ?
C25 C30 N31 119.7(2) ?
C29 C30 N31 119.4(2) ?

loop_
_geom_bond_atom_site_label_1
_geom_bond_atom_site_label_2
_geom_bond_site_symmetry_2
_geom_bond_distance
_geom_bond_publ_flag
C1 C2 ? 1.373(3) ?
C1 C6 ? 1.389(3) ?
C2 C3 ? 1.401(3) ?
C3 C4 ? 1.359(3) ?
C4 C5 ? 1.394(2) ?
C5 O10 ? 1.363(2) ?
C5 C6 ? 1.392(2) y
C6 C7 ? 1.468(2) y
C7 O11 ? 1.241(2) y
C7 C8 ? 1.423(3) y
C8 C9 ? 1.360(2) y
C9 O10 ? 1.370(2) y
C9 C12 ? 1.468(2) ?
C12 C13 ? 1.406(2) ?
C12 C17 ? 1.403(2) ?
C13 C14 ? 1.363(2) ?
C14 C15 ? 1.396(2) ?
C14 S21 ? 1.770(2) y
C15 C16 ? 1.376(2) ?
C16 O19 ? 1.362(2) y
C16 C17 ? 1.405(2) ?
C17 O18 ? 1.348(2) y
O19 C20 ? 1.423(2) y
S21 O24 ? 1.432(2) y
S21 O23 ? 1.450(2) y
S21 O22 ? 1.4720(10) y
C25 C30 ? 1.355(3) ?
C25 C26 ? 1.377(4) ?
C26 C27 ? 1.381(4) ?
C27 C28 ? 1.365(4) ?
C27 C32 ? 1.528(3) ?
C28 C29 ? 1.382(3) ?
C29 C30 ? 1.370(3) ?
C30 N31 ? 1.473(2) ?

loop_
_geom_hbond_atom_site_label_D
_geom_hbond_atom_site_label_H
_geom_hbond_atom_site_label_A
_geom_hbond_site_symmetry_A
_geom_hbond_distance_DH
_geom_hbond_distance_HA
_geom_hbond_distance_DA
_geom_hbond_angle_DHA
O18 H18 O11 ? 0.92(2) 1.79(2) 2.658(3) 155(3)
N31 H311 O22 ? 1.01(2) 1.82(2) 2.820(3) 174(3)
N31 H312 O22 ? 1.03(2) 1.81(2) 2.823(3) 169(3)
N31 H313 O33 ? 0.95(2) 1.80(2) 2.726(3) 166(3)
O33 H331 O23 ? 0.92(2) 1.91(2) 2.812(3) 165(3)
O33 H332 O24 ? 0.97(2) 1.80(2) 2.762(3) 176(3)

loop_
_geom_torsion_atom_site_label_1
_geom_torsion_atom_site_label_2
_geom_torsion_atom_site_label_3
_geom_torsion_atom_site_label_4
_geom_torsion
_geom_torsion_publ_flag
C6 C1 C2 C3 -0.1(3) ?
C1 C2 C3 C4 -1.0(3) ?
C2 C3 C4 C5 0.7(3) ?
C3 C4 C5 O10 179.8(2) ?
C3 C4 C5 C6 0.7(3) ?
C2 C1 C6 C5 1.4(3) ?
C2 C1 C6 C7 -178.3(2) ?
O10 C5 C6 C1 179.2(2) ?
C4 C5 C6 C1 -1.8(3) ?
O10 C5 C6 C7 -1.0(3) ?
C4 C5 C6 C7 178.0(2) ?
C1 C6 C7 O11 0.1(3) ?
C5 C6 C7 O11 -179.7(2) ?
C1 C6 C7 C8 -178.5(2) ?
C5 C6 C7 C8 1.7(3) ?
O11 C7 C8 C9 179.9(2) ?
C6 C7 C8 C9 -1.5(3) ?
C7 C8 C9 O10 0.7(3) ?
C7 C8 C9 C12 179.9(2) ?
C4 C5 O10 C9 -179.0(2) ?
C6 C5 O10 C9 0.1(2) ?
C8 C9 O10 C5 0.1(3) ?
C12 C9 O10 C5 -179.28(14) ?
C8 C9 C12 C13 174.8(2) y
O10 C9 C12 C13 -6.0(2) y
C8 C9 C12 C17 -5.1(3) y
O10 C9 C12 C17 174.2(2) y
C17 C12 C13 C14 -1.5(3) ?
C9 C12 C13 C14 178.7(2) ?
C12 C13 C14 C15 -1.3(3) ?
C12 C13 C14 S21 179.46(14) ?
C13 C14 C15 C16 2.7(3) ?
S21 C14 C15 C16 -178.12(13) ?
C14 C15 C16 O19 179.0(2) ?
C14 C15 C16 C17 -1.3(3) ?
O19 C16 C17 O18 -1.7(2) ?
C15 C16 C17 O18 178.5(2) ?
O19 C16 C17 C12 178.3(2) ?
C15 C16 C17 C12 -1.5(3) ?
C13 C12 C17 O18 -177.1(2) ?
C9 C12 C17 O18 2.7(3) ?
C13 C12 C17 C16 2.8(2) ?
C9 C12 C17 C16 -177.3(2) ?
C15 C16 O19 C20 -4.2(3) ?
C17 C16 O19 C20 176.0(2) y
C13 C14 S21 O24 -164.2(2) y
C15 C14 S21 O24 16.6(2) y
C13 C14 S21 O23 72.2(2) y
C15 C14 S21 O23 -107.1(2) y
C13 C14 S21 O22 -44.9(2) y
C15 C14 S21 O22 135.90(10) y
C30 C25 C26 C27 -1.9(5) ?
C25 C26 C27 C28 3.8(5) ?
C25 C26 C27 C32 -179.3(3) ?
C26 C27 C28 C29 -4.2(5) ?
C32 C27 C28 C29 178.8(3) ?
C27 C28 C29 C30 2.7(4) ?
C26 C25 C30 C29 0.2(4) ?
C26 C25 C30 N31 179.7(2) ?
C28 C29 C30 C25 -0.6(4) ?
C28 C29 C30 N31 179.9(2) ?

loop_
_cod_related_entry_id
_cod_related_entry_database
_cod_related_entry_code
1 ChemSpider 21137135
